data_4510927
loop_
_publ_author_name
'Mukherjee, Arijit'
'Grobelny, Pawel'
'Thakur, Tejender S.'
'Desiraju, Gautam R.'

_publ_section_title
;
 Polymorphs, Pseudopolymorphs, and Co-Crystals of Orcinol: Exploring the
 Structural Landscape with High Throughput Crystallography
;
_journal_issue 6
_journal_name_full 'Crystal Growth &amp; Design'
_journal_page_first 2637
_journal_paper_doi 10.1021/cg200361x
_journal_volume 11
_journal_year 2011
_chemical_compound_source 'see text'
_chemical_formula_moiety 'C7 H8 O2, 4(C6 H6 N2 O)'
_chemical_formula_sum 'C31 H32 N8 O6'
_chemical_formula_weight 612.65
_chemical_name_common (Orcinol:Nicotinamide)
_chemical_name_systematic ?
_space_group_IT_number 2
_symmetry_cell_setting triclinic
_symmetry_Int_Tables_number 2
_symmetry_space_group_name_Hall '-P 1'
_symmetry_space_group_name_H-M 'P -1'
_atom_sites_solution_hydrogens geom
_atom_sites_solution_primary direct
_atom_sites_solution_secondary difmap
_cell_angle_alpha 99.961(9)
_cell_angle_beta 96.163(7)
_cell_angle_gamma 93.253(5)
_cell_formula_units_Z 2
_cell_length_a 8.2817(12)
_cell_length_b 10.9094(12)
_cell_length_c 16.600(2)
_cell_measurement_reflns_used 14499
_cell_measurement_temperature 150(2)
_cell_measurement_theta_max 28.2
_cell_measurement_theta_min 3.0
_cell_volume 1464.3(3)
_computing_cell_refinement
;
CrystalClear-SM Expert 2.0 rc14 (Rigaku, 2009)
;
_computing_data_collection
;
CrystalClear-SM Expert 2.0 rc14 (Rigaku, 2009)
;
_computing_data_reduction
;
CrystalClear-SM Expert 2.0 rc14 (Rigaku, 2009)
;
_computing_publication_material 'PLATON (Spek, 2003)'
_computing_structure_refinement 'SHELXL-97 (Sheldrick, 2008)'
_diffrn_ambient_temperature 150(2)
_diffrn_detector CCD
_diffrn_detector_area_resol_mean 13.6612
_diffrn_measured_fraction_theta_full 0.996
_diffrn_measured_fraction_theta_max 0.996
_diffrn_measurement_details
;
scan:
    Number of images: 180
               Slice: -60.0000 - 120.0000
         Image width: 1.0000
            Exp time: 10.0000
       Rotation axis: Omega
               Omega: 0.0000
                 Chi: 54.0000
                 Phi: 0.0000
                 XTD: 49.4482
              2theta: 29.4802
scan:
    Number of images: 180
               Slice: -60.0000 - 120.0000
         Image width: 1.0000
            Exp time: 10.0000
       Rotation axis: Omega
               Omega: 0.0000
                 Chi: 54.0000
                 Phi: 120.0000
                 XTD: 49.4482
              2theta: 29.4802
scan:
    Number of images: 180
               Slice: -60.0000 - 120.0000
         Image width: 1.0000
            Exp time: 10.0000
       Rotation axis: Omega
               Omega: 0.0000
                 Chi: 54.0000
                 Phi: 240.0000
                 XTD: 49.4482
              2theta: 29.4802

;
_diffrn_measurement_device
;
XtaLABmini: Fixed Chi 2 circle
;
_diffrn_measurement_device_type
;
Rigaku Mercury375R (2x2 bin mode)
;
_diffrn_measurement_method 'profile data from \w-scans'
_diffrn_measurement_specimen_support Fiber
_diffrn_orient_matrix_type FS_PROCESS
_diffrn_orient_matrix_UB_11 -0.015489
_diffrn_orient_matrix_UB_12 0.028840
_diffrn_orient_matrix_UB_13 -0.041894
_diffrn_orient_matrix_UB_21 -0.074018
_diffrn_orient_matrix_UB_22 -0.009050
_diffrn_orient_matrix_UB_23 0.010580
_diffrn_orient_matrix_UB_31 0.024276
_diffrn_orient_matrix_UB_32 0.074546
_diffrn_orient_matrix_UB_33 0.043905
_diffrn_radiation_monochromator 'Graphite Monochromator'
_diffrn_radiation_probe x-ray
_diffrn_radiation_type MoK\a
_diffrn_radiation_wavelength 0.71073
_diffrn_reflns_av_R_equivalents 0.0435
_diffrn_reflns_av_sigmaI/netI 0.0613
_diffrn_reflns_limit_h_max 10
_diffrn_reflns_limit_h_min -10
_diffrn_reflns_limit_k_max 14
_diffrn_reflns_limit_k_min -14
_diffrn_reflns_limit_l_max 21
_diffrn_reflns_limit_l_min -21
_diffrn_reflns_number 15009
_diffrn_reflns_reduction_process
;
;
_diffrn_reflns_theta_full 27.48
_diffrn_reflns_theta_max 27.48
_diffrn_reflns_theta_min 3.01
_diffrn_source 'Sealed Tube'
_diffrn_source_current 12.0
_diffrn_source_power 0.6
_diffrn_source_voltage 50.0
_exptl_absorpt_coefficient_mu 0.099
_exptl_absorpt_correction_T_max 0.9901
_exptl_absorpt_correction_T_min 0.9708
_exptl_absorpt_correction_type multi-scan
_exptl_absorpt_process_details 'Jacobson, R. (1998) Private communication'
_exptl_crystal_colour Colorless
_exptl_crystal_density_diffrn 1.390
_exptl_crystal_density_meas ?
_exptl_crystal_density_method 'Not Measured'
_exptl_crystal_description Block
_exptl_crystal_F_000 644
_exptl_crystal_size_max 0.30
_exptl_crystal_size_mid 0.20
_exptl_crystal_size_min 0.10
_refine_diff_density_max 0.213
_refine_diff_density_min -0.272
_refine_diff_density_rms 0.051
_refine_ls_extinction_method none
_refine_ls_goodness_of_fit_ref 0.994
_refine_ls_hydrogen_treatment mixed
_refine_ls_matrix_type full
_refine_ls_number_parameters 534
_refine_ls_number_reflns 6687
_refine_ls_number_restraints 0
_refine_ls_restrained_S_all 0.994
_refine_ls_R_factor_all 0.1042
_refine_ls_R_factor_gt 0.0537
_refine_ls_shift/su_max 0.000
_refine_ls_shift/su_mean 0.000
_refine_ls_structure_factor_coef Fsqd
_refine_ls_weighting_details 'calc w=1/[\s^2^(Fo^2^)+(0.0635P)^2^+0.0000P] where P=(Fo^2^+2Fc^2^)/3'
_refine_ls_weighting_scheme calc
_refine_ls_wR_factor_gt 0.1160
_refine_ls_wR_factor_ref 0.1350
_reflns_number_gt 3928
_reflns_number_total 6687
_reflns_threshold_expression >2\s(I)
_cod_data_source_file 818157.cif
_cod_data_source_block datam
_cod_depositor_comments
;
The following automatic conversions were performed:

'_symmetry_cell_setting' value 'Triclinic' changed to 'triclinic'
according to
/usr/data/users/saulius/automatic-downloads/retrospective/ACS/lib/dictionaries/cif_core.dic
dictionary named 'cif_core.dic' version 2.4.2 from
2011-04-26.

'_exptl_absorpt_correction_type' value 'Multi-scan'
changed to 'multi-scan' according to
/usr/data/users/saulius/automatic-downloads/retrospective/ACS/lib/dictionaries/cif_core.dic
dictionary named 'cif_core.dic' version 2.4.2 from 2011-04-26.

Automatic conversion script
Id: cif_fix_values 2281 2013-09-26 08:29:07Z andrius 

The following automatic conversions were performed:

'_exptl_crystal_density_meas' value 'Not Measured' was changed to '?'
- the value is perceived as not measured.

Automatic conversion script
Id: cif_fix_values 3008 2015-01-20 13:52:24Z robertas 
;
_cod_database_code 4510927

loop_
_symmetry_equiv_pos_site_id
_symmetry_equiv_pos_as_xyz
1 x,y,z
2 -x,-y,-z

loop_
_atom_site_aniso_label
_atom_site_aniso_U_11
_atom_site_aniso_U_22
_atom_site_aniso_U_33
_atom_site_aniso_U_23
_atom_site_aniso_U_13
_atom_site_aniso_U_12
O1 0.0417(10) 0.0329(9) 0.0322(9) 0.0004(7) 0.0035(7) 0.0057(7)
O2 0.0335(9) 0.0338(9) 0.0361(9) 0.0051(7) 0.0065(7) 0.0035(7)
C1 0.0449(15) 0.0382(13) 0.0200(11) 0.0020(10) 0.0013(10) -0.0153(11)
C2 0.0551(16) 0.0284(12) 0.0174(11) 0.0012(9) 0.0043(10) -0.0069(11)
C3 0.0363(13) 0.0337(12) 0.0176(10) 0.0066(9) 0.0061(9) 0.0005(10)
C4 0.0297(12) 0.0285(11) 0.0207(10) 0.0045(9) 0.0028(8) -0.0043(9)
C5 0.0351(13) 0.0304(11) 0.0204(10) 0.0058(9) 0.0079(9) -0.0002(9)
C6 0.0309(13) 0.0475(14) 0.0225(11) 0.0071(10) 0.0046(9) -0.0075(11)
C7 0.063(2) 0.064(2) 0.0415(17) 0.0000(15) -0.0058(14) -0.0333(16)
O3 0.0383(9) 0.0293(8) 0.0309(8) 0.0006(7) 0.0081(7) -0.0124(7)
N1 0.0380(11) 0.0275(9) 0.0264(10) 0.0015(8) 0.0099(8) -0.0053(8)
N2 0.0329(11) 0.0264(10) 0.0249(10) 0.0043(8) 0.0059(8) -0.0068(8)
C8 0.0325(12) 0.0242(11) 0.0236(11) -0.0003(9) 0.0032(9) -0.0049(9)
C9 0.0228(11) 0.0206(10) 0.0231(10) 0.0034(8) 0.0039(8) 0.0026(8)
C10 0.0250(12) 0.0253(11) 0.0297(12) 0.0028(9) 0.0027(9) 0.0001(9)
C11 0.0341(13) 0.0322(12) 0.0237(11) 0.0019(10) 0.0028(9) 0.0014(10)
C12 0.0329(13) 0.0252(11) 0.0276(12) 0.0044(9) 0.0112(9) 0.0025(9)
C13 0.0223(11) 0.0230(10) 0.0270(11) 0.0043(9) 0.0034(8) 0.0006(8)
O4 0.0409(9) 0.0284(8) 0.0220(8) -0.0004(6) 0.0065(6) -0.0066(7)
N3 0.0418(11) 0.0269(9) 0.0226(9) 0.0053(8) 0.0063(8) 0.0033(8)
N4 0.0491(13) 0.0273(10) 0.0235(10) 0.0010(9) 0.0114(9) -0.0125(9)
C14 0.0319(12) 0.0250(11) 0.0252(11) 0.0046(9) 0.0038(9) 0.0000(9)
C15 0.0289(12) 0.0179(10) 0.0250(10) 0.0046(8) 0.0056(8) 0.0035(8)
C16 0.0251(11) 0.0225(10) 0.0288(12) 0.0026(9) 0.0034(9) 0.0013(9)
C17 0.0280(12) 0.0297(12) 0.0375(13) 0.0104(10) 0.0119(10) 0.0022(10)
C18 0.0408(14) 0.0318(12) 0.0287(12) 0.0112(10) 0.0143(10) 0.0079(10)
C19 0.0271(11) 0.0246(10) 0.0218(10) 0.0048(9) 0.0042(8) 0.0008(9)
O5 0.0395(9) 0.0275(8) 0.0238(8) -0.0008(6) 0.0047(6) -0.0083(7)
N5 0.0337(11) 0.0406(11) 0.0242(9) 0.0087(8) 0.0061(8) 0.0032(9)
N6 0.0420(12) 0.0276(10) 0.0232(10) -0.0013(9) 0.0107(8) -0.0109(8)
C20 0.0263(12) 0.0353(12) 0.0250(11) 0.0073(10) 0.0054(9) -0.0039(10)
C21 0.0213(10) 0.0208(10) 0.0259(11) 0.0059(8) 0.0053(8) 0.0032(8)
C22 0.0266(12) 0.0269(11) 0.0315(12) 0.0034(10) 0.0076(9) 0.0013(9)
C23 0.0322(13) 0.0297(12) 0.0444(14) 0.0109(11) 0.0151(10) 0.0015(10)
C24 0.0311(13) 0.0365(13) 0.0353(13) 0.0162(11) 0.0167(10) 0.0111(10)
C25 0.0236(11) 0.0222(10) 0.0252(11) 0.0031(9) 0.0032(8) 0.0003(8)
O6 0.0401(9) 0.0297(8) 0.0299(8) 0.0037(7) 0.0071(7) -0.0130(7)
N7 0.0335(10) 0.0326(10) 0.0269(10) 0.0077(8) 0.0053(8) -0.0055(8)
N8 0.0411(12) 0.0291(10) 0.0248(10) 0.0013(8) 0.0084(8) -0.0128(9)
C26 0.0313(12) 0.0262(11) 0.0236(11) 0.0041(9) 0.0022(9) -0.0045(9)
C27 0.0244(11) 0.0180(9) 0.0260(11) 0.0053(8) 0.0040(8) 0.0013(8)
C28 0.0329(13) 0.0270(11) 0.0277(12) 0.0017(9) 0.0022(9) -0.0033(10)
C29 0.0406(14) 0.0327(12) 0.0201(11) -0.0006(10) 0.0028(9) -0.0025(10)
C30 0.0340(13) 0.0270(11) 0.0240(11) 0.0058(9) 0.0078(9) 0.0023(9)
C31 0.0266(11) 0.0224(10) 0.0258(11) 0.0048(9) 0.0051(8) -0.0003(9)

loop_
_atom_site_label
_atom_site_type_symbol
_atom_site_thermal_displace_type
_atom_site_fract_x
_atom_site_fract_y
_atom_site_fract_z
_atom_site_occupancy
_atom_site_U_iso_or_equiv
O1 O Uani 0.6370(2) 0.21538(14) 0.04132(9) 1.000 0.0362(5)
O2 O Uani 0.26296(18) 0.53699(14) 0.06748(9) 1.000 0.0344(5)
C1 C Uani 0.1995(3) 0.2050(2) -0.01893(12) 1.000 0.0357(8)
C2 C Uani 0.3556(3) 0.1675(2) -0.00503(12) 1.000 0.0344(8)
C3 C Uani 0.4836(3) 0.25501(19) 0.03083(12) 1.000 0.0288(7)
C4 C Uani 0.4538(3) 0.37972(19) 0.05501(12) 1.000 0.0266(6)
C5 C Uani 0.2968(3) 0.41563(19) 0.04306(12) 1.000 0.0283(7)
C6 C Uani 0.1687(3) 0.3285(2) 0.00568(13) 1.000 0.0338(7)
C7 C Uani 0.0641(4) 0.1115(3) -0.06412(19) 1.000 0.0597(11)
O3 O Uani 0.17225(17) 0.83544(13) 0.36349(9) 1.000 0.0337(5)
N1 N Uani 0.5488(2) 1.10141(15) 0.26142(10) 1.000 0.0309(6)
N2 N Uani 0.2998(2) 1.00136(17) 0.45252(11) 1.000 0.0283(6)
C8 C Uani 0.4762(3) 1.06262(19) 0.32156(13) 1.000 0.0276(7)
C9 C Uani 0.3503(2) 0.96941(17) 0.30926(12) 1.000 0.0221(6)
C10 C Uani 0.3001(3) 0.91123(19) 0.22859(13) 1.000 0.0270(7)
C11 C Uani 0.3745(3) 0.9481(2) 0.16527(13) 1.000 0.0305(7)
C12 C Uani 0.4960(3) 1.04446(19) 0.18449(13) 1.000 0.0280(7)
C13 C Uani 0.2672(2) 0.93033(18) 0.37780(12) 1.000 0.0241(6)
O4 O Uani 0.49848(17) 0.73754(13) 0.48964(8) 1.000 0.0312(5)
N3 N Uani 0.5026(2) 0.64537(15) 0.19869(10) 1.000 0.0301(6)
N4 N Uani 0.3732(2) 0.55384(17) 0.42065(12) 1.000 0.0338(6)
C14 C Uani 0.4544(3) 0.62367(19) 0.26977(12) 1.000 0.0274(7)
C15 C Uani 0.5269(2) 0.68283(17) 0.34674(12) 1.000 0.0236(6)
C16 C Uani 0.6585(2) 0.76983(18) 0.35024(13) 1.000 0.0257(6)
C17 C Uani 0.7124(3) 0.7909(2) 0.27754(14) 1.000 0.0306(7)
C18 C Uani 0.6316(3) 0.7274(2) 0.20396(14) 1.000 0.0321(7)
C19 C Uani 0.4655(2) 0.65984(18) 0.42519(12) 1.000 0.0244(6)
O5 O Uani 0.79825(17) 0.51628(13) 0.44236(8) 1.000 0.0313(5)
N5 N Uani 0.8204(2) 0.40168(17) 0.15329(10) 1.000 0.0323(6)
N6 N Uani 0.6728(2) 0.33260(17) 0.37552(12) 1.000 0.0317(6)
C20 C Uani 0.7680(3) 0.3866(2) 0.22484(12) 1.000 0.0287(7)
C21 C Uani 0.8295(2) 0.45624(17) 0.30032(12) 1.000 0.0222(6)
C22 C Uani 0.9525(3) 0.54936(19) 0.30188(14) 1.000 0.0283(7)
C23 C Uani 1.0059(3) 0.5681(2) 0.22865(14) 1.000 0.0342(8)
C24 C Uani 0.9380(3) 0.4932(2) 0.15632(14) 1.000 0.0319(8)
C25 C Uani 0.7656(2) 0.43700(18) 0.37903(12) 1.000 0.0238(6)
O6 O Uani -0.13025(18) 0.06161(13) 0.41397(9) 1.000 0.0338(5)
N7 N Uani 0.2488(2) 0.32208(16) 0.30976(10) 1.000 0.0309(6)
N8 N Uani -0.0052(2) 0.22973(18) 0.50132(11) 1.000 0.0324(6)
C26 C Uani 0.1754(3) 0.28476(19) 0.37065(13) 1.000 0.0274(7)
C27 C Uani 0.0444(2) 0.19581(17) 0.35788(12) 1.000 0.0226(6)
C28 C Uani -0.0123(3) 0.1417(2) 0.27724(13) 1.000 0.0299(7)
C29 C Uani 0.0624(3) 0.1789(2) 0.21386(13) 1.000 0.0320(7)
C30 C Uani 0.1911(3) 0.26861(19) 0.23268(13) 1.000 0.0279(7)
C31 C Uani -0.0372(2) 0.15742(18) 0.42702(12) 1.000 0.0248(6)
H1 H Uiso 0.380(3) 0.079(2) -0.0212(14) 1.000 0.047(7)
H2 H Uiso 0.051(3) 0.3502(19) -0.0046(13) 1.000 0.038(6)
H3 H Uiso 0.546(2) 0.4418(19) 0.0802(12) 1.000 0.029(5)
H4 H Uiso 0.077(4) 0.025(3) -0.056(2) 1.000 0.113(14)
H5 H Uiso 0.053(3) 0.111(2) -0.1250(18) 1.000 0.064(8)
H6 H Uiso -0.046(4) 0.132(3) -0.0429(18) 1.000 0.086(11)
H7 H Uiso 0.348(4) 0.585(3) 0.1066(18) 1.000 0.085(10)
H8 H Uiso 0.704(3) 0.282(2) 0.0736(16) 1.000 0.062(8)
H9 H Uiso 0.522(2) 1.1054(16) 0.3748(12) 1.000 0.019(5)
H10 H Uiso 0.209(3) 0.850(2) 0.2176(14) 1.000 0.046(7)
H11 H Uiso 0.346(2) 0.9078(19) 0.1070(14) 1.000 0.041(6)
H12 H Uiso 0.550(2) 1.0761(17) 0.1432(12) 1.000 0.023(5)
H13 H Uiso 0.364(3) 1.076(2) 0.4638(16) 1.000 0.062(8)
H14 H Uiso 0.247(3) 0.975(2) 0.4918(14) 1.000 0.037(6)
H15 H Uiso 0.358(2) 0.5653(19) 0.2627(12) 1.000 0.031(6)
H16 H Uiso 0.662(2) 0.7367(17) 0.1516(12) 1.000 0.024(5)
H17 H Uiso 0.802(3) 0.847(2) 0.2795(14) 1.000 0.048(7)
H18 H Uiso 0.714(2) 0.8155(19) 0.4042(14) 1.000 0.034(6)
H19 H Uiso 0.330(3) 0.541(2) 0.4674(17) 1.000 0.060(8)
H20 H Uiso 0.358(3) 0.492(2) 0.3756(15) 1.000 0.045(7)
H21 H Uiso 0.680(3) 0.3205(19) 0.2216(12) 1.000 0.034(6)
H22 H Uiso 0.999(3) 0.598(2) 0.3525(14) 1.000 0.040(7)
H23 H Uiso 1.095(3) 0.634(2) 0.2262(14) 1.000 0.052(7)
H24 H Uiso 0.978(2) 0.5054(19) 0.1029(13) 1.000 0.036(6)
H25 H Uiso 0.653(3) 0.270(2) 0.3297(15) 1.000 0.049(7)
H26 H Uiso 0.624(3) 0.318(2) 0.4202(15) 1.000 0.048(7)
H27 H Uiso 0.225(3) 0.324(2) 0.4272(14) 1.000 0.044(7)
H28 H Uiso -0.109(3) 0.081(2) 0.2667(14) 1.000 0.054(7)
H29 H Uiso 0.029(3) 0.1441(19) 0.1572(14) 1.000 0.037(6)
H30 H Uiso 0.247(2) 0.2965(18) 0.1903(12) 1.000 0.027(5)
H31 H Uiso -0.062(3) 0.209(2) 0.5458(16) 1.000 0.057(8)
H32 H Uiso 0.051(3) 0.299(2) 0.5116(14) 1.000 0.040(7)

loop_
_atom_type_symbol
_atom_type_description
_atom_type_scat_dispersion_real
_atom_type_scat_dispersion_imag
_atom_type_scat_source
O O 0.0106 0.0060 'International Tables Vol C Tables 4.2.6.8 and 6.1.1.4'
N N 0.0061 0.0033 'International Tables Vol C Tables 4.2.6.8 and 6.1.1.4'
H H 0.0000 0.0000 'International Tables Vol C Tables 4.2.6.8 and 6.1.1.4'
C C 0.0033 0.0016 'International Tables Vol C Tables 4.2.6.8 and 6.1.1.4'

loop_
_geom_angle_atom_site_label_1
_geom_angle_atom_site_label_2
_geom_angle_atom_site_label_3
_geom_angle
_geom_angle_publ_flag
C3 O1 H8 107.2(15) no
C5 O2 H7 113.0(19) no
C8 N1 C12 116.75(18) yes
C13 N2 H14 114.8(15) no
H13 N2 H14 121(2) no
C13 N2 H13 124.2(16) no
C14 N3 C18 116.87(18) yes
C19 N4 H19 117.3(15) no
C19 N4 H20 123.8(15) no
H19 N4 H20 119(2) no
C20 N5 C24 117.02(18) yes
C25 N6 H26 120.7(15) no
C25 N6 H25 124.1(15) no
H25 N6 H26 115(2) no
C26 N7 C30 117.07(19) yes
C31 N8 H32 124.9(16) no
C31 N8 H31 118.7(14) no
H31 N8 H32 116(2) no
C6 C1 C7 120.0(2) no
C2 C1 C7 119.7(2) no
C2 C1 C6 120.2(2) no
C1 C2 C3 120.0(2) no
C2 C3 C4 120.0(2) no
O1 C3 C4 121.5(2) yes
O1 C3 C2 118.49(19) yes
C3 C4 C5 119.5(2) no
O2 C5 C6 118.4(2) yes
C4 C5 C6 120.6(2) no
O2 C5 C4 121.0(2) yes
C1 C6 C5 119.6(2) no
C1 C2 H1 121.6(14) no
C3 C2 H1 118.4(14) no
C3 C4 H3 119.5(11) no
C5 C4 H3 120.9(11) no
C1 C6 H2 116.8(12) no
C5 C6 H2 123.6(12) no
H4 C7 H6 104(3) no
C1 C7 H5 111.4(14) no
H4 C7 H5 108(2) no
C1 C7 H4 114.3(19) no
C1 C7 H6 110.7(18) no
H5 C7 H6 108(2) no
N1 C8 C9 124.63(19) yes
C10 C9 C13 119.44(17) no
C8 C9 C10 116.99(18) no
C8 C9 C13 123.56(18) no
C9 C10 C11 119.7(2) no
C10 C11 C12 118.4(2) no
N1 C12 C11 123.5(2) yes
O3 C13 C9 119.63(17) yes
N2 C13 C9 117.63(17) yes
O3 C13 N2 122.74(18) yes
C9 C8 H9 123.1(11) no
N1 C8 H9 112.3(11) no
C9 C10 H10 119.1(14) no
C11 C10 H10 121.1(14) no
C12 C11 H11 118.7(11) no
C10 C11 H11 122.9(11) no
C11 C12 H12 122.5(11) no
N1 C12 H12 114.0(11) no
N3 C14 C15 124.0(2) yes
C16 C15 C19 119.59(17) no
C14 C15 C19 122.57(17) no
C14 C15 C16 117.80(19) no
C15 C16 C17 118.91(19) no
C16 C17 C18 118.8(2) no
N3 C18 C17 123.5(2) yes
O4 C19 N4 122.94(18) yes
N4 C19 C15 116.52(17) yes
O4 C19 C15 120.53(17) yes
C15 C14 H15 122.1(12) no
N3 C14 H15 113.8(12) no
C17 C16 H18 120.3(11) no
C15 C16 H18 120.8(11) no
C18 C17 H17 121.8(14) no
C16 C17 H17 119.3(14) no
N3 C18 H16 112.9(11) no
C17 C18 H16 123.6(11) no
N5 C20 C21 124.3(2) yes
C22 C21 C25 119.97(18) no
C20 C21 C25 122.43(17) no
C20 C21 C22 117.59(19) no
C21 C22 C23 119.1(2) no
C22 C23 C24 119.2(2) no
N5 C24 C23 122.9(2) yes
O5 C25 C21 120.51(17) yes
N6 C25 C21 116.37(17) yes
O5 C25 N6 123.12(18) yes
N5 C20 H21 116.2(12) no
C21 C20 H21 119.6(12) no
C23 C22 H22 120.9(14) no
C21 C22 H22 120.1(14) no
C24 C23 H23 118.4(13) no
C22 C23 H23 122.4(13) no
C23 C24 H24 119.5(12) no
N5 C24 H24 117.6(11) no
N7 C26 C27 123.96(19) yes
C26 C27 C28 117.61(19) no
C26 C27 C31 122.86(18) no
C28 C27 C31 119.53(17) no
C27 C28 C29 119.1(2) no
C28 C29 C30 119.1(2) no
N7 C30 C29 123.2(2) yes
O6 C31 N8 122.42(18) yes
O6 C31 C27 119.84(17) yes
N8 C31 C27 117.74(17) yes
N7 C26 H27 114.6(14) no
C27 C26 H27 121.4(14) no
C27 C28 H28 118.8(13) no
C29 C28 H28 122.0(13) no
C28 C29 H29 122.6(14) no
C30 C29 H29 118.4(14) no
N7 C30 H30 115.2(12) no
C29 C30 H30 121.6(11) no

loop_
_geom_bond_atom_site_label_1
_geom_bond_atom_site_label_2
_geom_bond_distance
_geom_bond_publ_flag
O1 C3 1.368(3) yes
O2 C5 1.370(3) yes
O1 H8 0.94(2) no
O2 H7 0.97(3) no
O3 C13 1.237(2) yes
O4 C19 1.239(2) yes
O5 C25 1.235(2) yes
O6 C31 1.236(2) yes
N1 C8 1.335(3) yes
N1 C12 1.335(3) yes
N2 C13 1.336(3) yes
N2 H13 0.93(2) no
N2 H14 0.90(2) no
N3 C14 1.340(3) yes
N3 C18 1.340(3) yes
N4 C19 1.336(3) yes
N4 H20 0.91(2) no
N4 H19 0.92(3) no
N5 C24 1.345(3) yes
N5 C20 1.340(3) yes
N6 C25 1.326(3) yes
N6 H25 0.92(2) no
N6 H26 0.92(2) no
N7 C26 1.343(3) yes
N7 C30 1.336(3) yes
N8 C31 1.335(3) yes
N8 H31 0.97(3) no
N8 H32 0.85(2) no
C1 C6 1.385(3) no
C1 C2 1.386(3) no
C1 C7 1.512(4) no
C2 C3 1.394(3) no
C3 C4 1.394(3) no
C4 C5 1.383(3) no
C5 C6 1.398(3) no
C2 H1 1.00(2) no
C4 H3 0.996(19) no
C6 H2 1.02(2) no
C7 H5 1.00(3) no
C7 H6 1.04(3) no
C7 H4 0.99(3) no
C8 C9 1.387(3) no
C9 C13 1.501(3) no
C9 C10 1.388(3) no
C10 C11 1.380(3) no
C11 C12 1.384(3) no
C8 H9 0.953(19) no
C10 H10 0.96(2) no
C11 H11 0.99(2) no
C12 H12 0.959(19) no
C14 C15 1.384(3) no
C15 C16 1.394(3) no
C15 C19 1.503(3) no
C16 C17 1.382(3) no
C17 C18 1.378(3) no
C14 H15 0.976(19) no
C16 H18 1.00(2) no
C17 H17 0.93(2) no
C18 H16 0.951(19) no
C20 C21 1.377(3) no
C21 C22 1.392(3) no
C21 C25 1.504(3) no
C22 C23 1.381(3) no
C23 C24 1.374(3) no
C20 H21 0.99(2) no
C22 H22 0.94(2) no
C23 H23 1.01(2) no
C24 H24 1.01(2) no
C26 C27 1.387(3) no
C27 C28 1.386(3) no
C27 C31 1.500(3) no
C28 C29 1.383(3) no
C29 C30 1.377(3) no
C26 H27 1.00(2) no
C28 H28 0.99(2) no
C29 H29 0.96(2) no
C30 H30 0.964(19) no

loop_
_geom_contact_atom_site_label_1
_geom_contact_atom_site_label_2
_geom_contact_distance
_geom_contact_site_symmetry_2
_geom_contact_publ_flag
O1 N5 2.762(2) . no
O1 C20 3.322(3) . no
O2 C24 3.255(3) 1_455 no
O2 N3 2.828(2) . no
O3 N8 2.926(2) 2_566 no
O3 C19 3.360(2) . no
O4 C26 3.414(3) 2_666 no
O4 N2 3.162(2) 2_676 no
O4 N6 2.960(2) 2_666 no
O5 N8 3.116(2) 2_666 no
O5 C19 3.256(2) . no
O5 N4 2.991(2) 2_666 no
O5 C15 3.401(2) . no
O6 N2 2.905(2) 2_566 no
O1 H12 2.591(19) 1_545 no
O1 H11 2.62(2) 2_665 no
O2 H24 2.512(17) 1_455 no
O3 H22 2.86(2) 1_455 no
O3 H23 2.87(2) 1_455 no
O3 H31 1.96(3) 2_566 no
O3 H10 2.50(2) . no
O4 H26 2.05(2) 2_666 no
O4 H27 2.72(2) 2_666 no
O4 H13 2.24(2) 2_676 no
O4 H18 2.59(2) . no
O4 H9 2.610(19) 2_676 no
O5 H22 2.57(2) . no
O5 H27 2.57(2) 2_666 no
O5 H32 2.28(2) 2_666 no
O5 H19 2.09(3) 2_666 no
O6 H18 2.88(2) 1_445 no
O6 H28 2.51(2) . no
O6 H14 2.01(2) 2_566 no
N1 N6 2.939(3) 1_565 no
N2 O4 3.162(2) 2_676 no
N2 C31 3.377(3) 1_565 no
N2 O6 2.905(2) 2_566 no
N3 O2 2.828(2) . no
N3 C4 3.394(3) . no
N3 C10 3.421(3) . no
N4 N7 2.921(3) . no
N4 C26 3.211(3) . no
N4 O5 2.991(2) 2_666 no
N5 C4 3.264(3) . no
N5 O1 2.762(2) . no
N5 C29 3.450(3) 1_655 no
N5 C3 3.409(3) . no
N6 C8 3.218(3) 1_545 no
N6 C31 3.286(3) 1_655 no
N6 N1 2.939(3) 1_545 no
N6 O4 2.960(2) 2_666 no
N7 N4 2.921(3) . no
N8 O5 3.116(2) 2_666 no
N8 O3 2.926(2) 2_566 no
N1 H25 2.07(2) 1_565 no
N1 H21 2.78(2) 1_565 no
N1 H28 2.85(3) 1_665 no
N2 H31 2.94(2) 2_566 no
N2 H9 2.668(18) . no
N2 H18 2.85(2) 2_676 no
N3 H3 2.77(2) . no
N3 H7 1.88(3) . no
N4 H27 2.75(2) . no
N4 H26 2.76(2) 2_666 no
N4 H15 2.64(2) . no
N5 H8 1.84(2) . no
N5 H3 2.556(18) . no
N6 H9 2.709(18) 1_545 no
N6 H21 2.54(2) . no
N6 H19 2.73(3) 2_666 no
N7 H20 2.09(2) . no
N8 H27 2.63(2) . no
N8 H18 2.848(19) 2_666 no
N8 H22 2.79(2) 2_666 no
N8 H14 2.94(2) 2_566 no
C3 N5 3.409(3) . no
C4 N5 3.264(3) . no
C4 N3 3.394(3) . no
C4 C4 3.541(3) 2_665 no
C8 N6 3.218(3) 1_565 no
C9 C16 3.534(3) . no
C10 N3 3.421(3) . no
C10 C18 3.508(3) . no
C10 C14 3.599(3) . no
C11 C18 3.401(3) . no
C13 C15 3.549(3) . no
C13 C27 3.565(3) 1_565 no
C14 C10 3.599(3) . no
C15 C13 3.549(3) . no
C15 O5 3.401(2) . no
C15 C25 3.501(3) . no
C16 C22 3.574(3) . no
C16 C9 3.534(3) . no
C17 C22 3.443(3) . no
C17 C23 3.590(3) . no
C18 C10 3.508(3) . no
C18 C11 3.401(3) . no
C19 O5 3.256(2) . no
C19 O3 3.360(2) . no
C20 C29 3.419(3) 1_655 no
C20 C28 3.496(3) 1_655 no
C20 O1 3.322(3) . no
C22 C17 3.443(3) . no
C22 C16 3.574(3) . no
C23 C17 3.590(3) . no
C24 O2 3.255(3) 1_655 no
C25 C27 3.595(3) 1_655 no
C25 C15 3.501(3) . no
C26 O4 3.414(3) 2_666 no
C26 N4 3.211(3) . no
C27 C25 3.595(3) 1_455 no
C27 C13 3.565(3) 1_545 no
C28 C20 3.496(3) 1_455 no
C29 N5 3.450(3) 1_455 no
C29 C20 3.419(3) 1_455 no
C31 N2 3.377(3) 1_545 no
C31 N6 3.286(3) 1_455 no
C1 H16 2.741(19) 2_665 no
C2 H16 2.803(19) 2_665 no
C3 H12 2.959(19) 1_545 no
C5 H30 3.02(2) . no
C5 H24 3.072(18) 1_455 no
C6 H24 2.94(2) 1_455 no
C6 H24 2.99(2) 2_665 no
C6 H16 3.090(19) 2_665 no
C7 H29 2.96(2) 2_555 no
C7 H4 2.98(3) 2_555 no
C8 H13 2.61(3) . no
C8 H26 3.09(2) 1_565 no
C8 H25 2.60(2) 1_565 no
C13 H31 2.77(2) 2_566 no
C14 H20 2.61(2) . no
C14 H23 3.00(2) 1_455 no
C14 H7 2.71(3) . no
C18 H7 2.91(3) . no
C19 H26 2.72(2) 2_666 no
C20 H8 2.56(3) . no
C20 H25 2.56(2) . no
C20 H3 3.031(19) . no
C23 H15 2.913(17) 1_655 no
C24 H8 2.96(2) . no
C25 H19 2.73(3) 2_666 no
C26 H32 2.64(2) . no
C26 H20 2.63(2) . no
C31 H14 2.80(2) 2_566 no
H1 H4 2.53(4) . no
H1 H12 2.55(3) 2_665 no
H2 H6 2.42(4) . no
H2 H24 2.39(3) 1_455 no
H2 H24 2.46(3) 2_665 no
H3 H7 2.35(4) . no
H3 N5 2.556(18) . no
H3 C20 3.031(19) . no
H3 N3 2.77(2) . no
H3 H8 2.23(3) . no
H4 H1 2.53(4) . no
H4 H4 2.48(5) 2_555 no
H4 C7 2.98(3) 2_555 no
H4 H29 2.33(4) 2_555 no
H4 H6 2.59(5) 2_555 no
H6 H11 2.58(4) 2_565 no
H6 H4 2.59(5) 2_555 no
H6 H2 2.42(4) . no
H7 C14 2.71(3) . no
H7 N3 1.88(3) . no
H7 H3 2.35(4) . no
H7 C18 2.91(3) . no
H8 C24 2.96(2) . no
H8 N5 1.84(2) . no
H8 H3 2.23(3) . no
H8 C20 2.56(3) . no
H8 H21 2.45(3) . no
H9 H13 2.13(3) . no
H9 N6 2.709(18) 1_565 no
H9 O4 2.610(19) 2_676 no
H9 N2 2.668(18) . no
H9 H25 2.32(3) 1_565 no
H9 H26 2.39(3) 1_565 no
H10 O3 2.50(2) . no
H10 H23 2.52(3) 1_455 no
H11 H6 2.58(4) 2_565 no
H11 O1 2.62(2) 2_665 no
H12 H1 2.55(3) 2_665 no
H12 O1 2.591(19) 1_565 no
H12 C3 2.959(19) 1_565 no
H13 H18 2.47(3) 2_676 no
H13 O4 2.24(2) 2_676 no
H13 C8 2.61(3) . no
H13 H9 2.13(3) . no
H14 H31 2.40(3) 2_566 no
H14 C31 2.80(2) 2_566 no
H14 O6 2.01(2) 2_566 no
H14 N8 2.94(2) 2_566 no
H14 H18 2.60(3) 2_676 no
H15 N4 2.64(2) . no
H15 H23 2.39(3) 1_455 no
H15 C23 2.913(17) 1_455 no
H15 H20 2.16(3) . no
H16 C2 2.803(19) 2_665 no
H16 C1 2.741(19) 2_665 no
H16 C6 3.090(19) 2_665 no
H18 H13 2.47(3) 2_676 no
H18 H14 2.60(3) 2_676 no
H18 O4 2.59(2) . no
H18 O6 2.88(2) 1_665 no
H18 N2 2.85(2) 2_676 no
H18 N8 2.848(19) 2_666 no
H19 O5 2.09(3) 2_666 no
H19 N6 2.73(3) 2_666 no
H19 H27 2.43(3) . no
H19 H26 2.19(4) 2_666 no
H19 C25 2.73(3) 2_666 no
H20 H15 2.16(3) . no
H20 C26 2.63(2) . no
H20 N7 2.09(2) . no
H20 C14 2.61(2) . no
H20 H27 2.41(3) . no
H21 N1 2.78(2) 1_545 no
H21 N6 2.54(2) . no
H21 H8 2.45(3) . no
H21 H25 2.00(3) . no
H22 O3 2.86(2) 1_655 no
H22 O5 2.57(2) . no
H22 H31 2.45(3) 2_666 no
H22 H32 2.43(3) 2_666 no
H22 N8 2.79(2) 2_666 no
H23 O3 2.87(2) 1_655 no
H23 C14 3.00(2) 1_655 no
H23 H15 2.39(3) 1_655 no
H23 H10 2.52(3) 1_655 no
H24 O2 2.512(17) 1_655 no
H24 C5 3.072(18) 1_655 no
H24 C6 2.94(2) 1_655 no
H24 H2 2.39(3) 1_655 no
H24 C6 2.99(2) 2_665 no
H24 H2 2.46(3) 2_665 no
H25 N1 2.07(2) 1_545 no
H25 C8 2.60(2) 1_545 no
H25 H21 2.00(3) . no
H25 H9 2.32(3) 1_545 no
H25 C20 2.56(2) . no
H26 H9 2.39(3) 1_545 no
H26 O4 2.05(2) 2_666 no
H26 C19 2.72(2) 2_666 no
H26 H19 2.19(4) 2_666 no
H26 N4 2.76(2) 2_666 no
H26 C8 3.09(2) 1_545 no
H27 N4 2.75(2) . no
H27 N8 2.63(2) . no
H27 H19 2.43(3) . no
H27 H20 2.41(3) . no
H27 H32 2.15(3) . no
H27 O4 2.72(2) 2_666 no
H27 O5 2.57(2) 2_666 no
H28 O6 2.51(2) . no
H29 C7 2.96(2) 2_555 no
H29 H4 2.33(4) 2_555 no
H30 C5 3.02(2) . no
H31 O3 1.96(3) 2_566 no
H31 N2 2.94(2) 2_566 no
H31 C13 2.77(2) 2_566 no
H31 H14 2.40(3) 2_566 no
H31 H22 2.45(3) 2_666 no
H32 C26 2.64(2) . no
H32 H27 2.15(3) . no
H32 O5 2.28(2) 2_666 no
H32 H22 2.43(3) 2_666 no

loop_
_geom_hbond_atom_site_label_D
_geom_hbond_atom_site_label_H
_geom_hbond_atom_site_label_A
_geom_hbond_distance_DH
_geom_hbond_distance_HA
_geom_hbond_distance_DA
_geom_hbond_angle_DHA
_geom_hbond_site_symmetry_A
_geom_hbond_publ_flag
O2 H7 N3 0.97(3) 1.88(3) 2.828(2) 165(3) . yes
O1 H8 N5 0.94(2) 1.84(2) 2.762(2) 169(2) . yes
N2 H13 O4 0.93(2) 2.24(2) 3.162(2) 171(2) 2_676 yes
N2 H14 O6 0.90(2) 2.01(2) 2.905(2) 173(2) 2_566 yes
N4 H19 O5 0.92(3) 2.09(3) 2.991(2) 169(2) 2_666 yes
N4 H20 N7 0.91(2) 2.09(2) 2.921(3) 152(2) . yes
N6 H25 N1 0.92(2) 2.07(2) 2.939(3) 156(2) 1_545 yes
N6 H26 O4 0.92(2) 2.05(2) 2.960(2) 172(2) 2_666 yes
N8 H31 O3 0.97(3) 1.96(3) 2.926(2) 179(3) 2_566 yes
N8 H32 O5 0.85(2) 2.28(2) 3.116(2) 172(2) 2_666 yes
C4 H3 N5 0.996(19) 2.556(18) 3.264(3) 128.0(15) . yes
C12 H12 O1 0.959(19) 2.591(19) 3.517(3) 162.5(15) 1_565 yes
C24 H24 O2 1.01(2) 2.512(17) 3.255(3) 130.4(14) 1_655 yes
C26 H27 O5 1.00(2) 2.57(2) 3.444(3) 147.1(19) 2_666 yes

loop_
_geom_torsion_atom_site_label_1
_geom_torsion_atom_site_label_2
_geom_torsion_atom_site_label_3
_geom_torsion_atom_site_label_4
_geom_torsion
_geom_torsion_publ_flag
C8 N1 C12 C11 -1.2(3) no
C12 N1 C8 C9 -0.7(3) no
C14 N3 C18 C17 -1.5(3) no
C18 N3 C14 C15 1.7(3) no
C24 N5 C20 C21 -1.7(3) no
C20 N5 C24 C23 1.1(3) no
C26 N7 C30 C29 0.0(3) no
C30 N7 C26 C27 -0.5(3) no
C2 C1 C6 C5 1.4(3) no
C6 C1 C2 C3 -2.6(3) no
C7 C1 C2 C3 175.0(2) no
C7 C1 C6 C5 -176.2(2) no
C1 C2 C3 O1 -178.00(18) no
C1 C2 C3 C4 1.9(3) no
O1 C3 C4 C5 179.87(19) no
C2 C3 C4 C5 -0.1(3) no
C3 C4 C5 C6 -1.2(3) no
C3 C4 C5 O2 178.81(18) no
O2 C5 C6 C1 -179.45(18) no
C4 C5 C6 C1 0.5(3) no
N1 C8 C9 C13 -177.99(19) no
N1 C8 C9 C10 1.6(3) no
C8 C9 C10 C11 -0.5(3) no
C10 C9 C13 O3 10.5(3) no
C8 C9 C13 N2 10.3(3) no
C13 C9 C10 C11 179.05(19) no
C8 C9 C13 O3 -169.91(19) no
C10 C9 C13 N2 -169.26(19) no
C9 C10 C11 C12 -1.2(3) no
C10 C11 C12 N1 2.1(4) no
N3 C14 C15 C19 177.56(19) no
N3 C14 C15 C16 -0.3(3) no
C14 C15 C16 C17 -1.4(3) no
C16 C15 C19 O4 19.5(3) no
C14 C15 C19 N4 20.6(3) no
C19 C15 C16 C17 -179.31(18) no
C14 C15 C19 O4 -158.36(19) no
C16 C15 C19 N4 -161.60(17) no
C15 C16 C17 C18 1.6(3) no
C16 C17 C18 N3 -0.1(4) no
N5 C20 C21 C25 179.30(19) no
N5 C20 C21 C22 0.9(3) no
C20 C21 C22 C23 0.4(3) no
C20 C21 C25 N6 14.5(3) no
C22 C21 C25 O5 13.5(3) no
C22 C21 C25 N6 -167.22(19) no
C25 C21 C22 C23 -177.98(19) no
C20 C21 C25 O5 -164.80(19) no
C21 C22 C23 C24 -1.0(3) no
C22 C23 C24 N5 0.2(4) no
N7 C26 C27 C31 -178.91(19) no
N7 C26 C27 C28 0.7(3) no
C26 C27 C28 C29 -0.5(3) no
C26 C27 C31 O6 -165.49(19) no
C26 C27 C31 N8 14.5(3) no
C28 C27 C31 O6 14.9(3) no
C28 C27 C31 N8 -165.15(19) no
C31 C27 C28 C29 179.16(19) no
C27 C28 C29 C30 0.0(3) no
C28 C29 C30 N7 0.2(4) no
